data_1547885
loop_
_publ_author_name
'Liu, Kai'
'Xu, Guangyang'
'Sun, Jiangtao'

_publ_section_title
;
 Gold-catalyzed stereoselective dearomatization/metal-free aerobic
 oxidation: access to 3-substituted indolines/oxindoles.
;
_journal_issue 3
_journal_name_full 'Chemical science'
_journal_page_first 634
_journal_page_last 639
_journal_paper_doi 10.1039/c7sc04086e
_journal_volume 9
_journal_year 2018
_chemical_formula_sum 'C24 H21 N O4'
_chemical_formula_weight 387.42
_space_group_crystal_system monoclinic
_space_group_IT_number 15
_space_group_name_Hall '-C 2yc'
_space_group_name_H-M_alt 'C 1 2/c 1'
_symmetry_space_group_name_Hall '-C 2yc'
_symmetry_space_group_name_H-M 'C 1 2/c 1'
_atom_sites_solution_hydrogens geom
_audit_creation_method SHELXL-2014/7
_audit_update_record
;
2017-09-06 deposited with the CCDC.
2017-11-06 downloaded from the CCDC.
;
_cell_angle_alpha 90
_cell_angle_beta 118.836(5)
_cell_angle_gamma 90
_cell_formula_units_Z 8
_cell_length_a 23.476(3)
_cell_length_b 10.1603(16)
_cell_length_c 18.561(3)
_cell_measurement_reflns_used 4686
_cell_measurement_temperature 296(2)
_cell_measurement_theta_max 27.50
_cell_measurement_theta_min 2.32
_cell_volume 3878.3(10)
_computing_cell_refinement 'Bruker SAINT'
_computing_data_collection 'Bruker APEX2'
_computing_data_reduction 'Bruker SAINT'
_computing_molecular_graphics 'Bruker SHELXTL'
_computing_publication_material 'Bruker SHELXTL'
_computing_structure_refinement 'SHELXL-2014 (Sheldrick 2014)'
_computing_structure_solution 'SHELXS-97 (Sheldrick 2008)'
_diffrn_ambient_temperature 296(2)
_diffrn_measured_fraction_theta_full 0.999
_diffrn_measured_fraction_theta_max 0.999
_diffrn_measurement_device_type 'Bruker APEX-II CCD'
_diffrn_measurement_method '\f and \w scans'
_diffrn_radiation_type MoK\a
_diffrn_radiation_wavelength 0.71073
_diffrn_reflns_av_R_equivalents 0.0779
_diffrn_reflns_av_unetI/netI 0.0679
_diffrn_reflns_Laue_measured_fraction_full 0.999
_diffrn_reflns_Laue_measured_fraction_max 0.999
_diffrn_reflns_limit_h_max 22
_diffrn_reflns_limit_h_min -27
_diffrn_reflns_limit_k_max 11
_diffrn_reflns_limit_k_min -12
_diffrn_reflns_limit_l_max 22
_diffrn_reflns_limit_l_min -22
_diffrn_reflns_number 13578
_diffrn_reflns_point_group_measured_fraction_full 0.999
_diffrn_reflns_point_group_measured_fraction_max 0.999
_diffrn_reflns_theta_full 25.008
_diffrn_reflns_theta_max 25.008
_diffrn_reflns_theta_min 2.236
_exptl_absorpt_coefficient_mu 0.090
_exptl_crystal_density_diffrn 1.327
_exptl_crystal_F_000 1632
_exptl_crystal_size_max 0.270
_exptl_crystal_size_mid 0.260
_exptl_crystal_size_min 0.220
_refine_diff_density_max 0.232
_refine_diff_density_min -0.244
_refine_diff_density_rms 0.056
_refine_ls_extinction_method none
_refine_ls_goodness_of_fit_ref 1.035
_refine_ls_hydrogen_treatment constr
_refine_ls_matrix_type full
_refine_ls_number_parameters 264
_refine_ls_number_reflns 3415
_refine_ls_number_restraints 0
_refine_ls_restrained_S_all 1.035
_refine_ls_R_factor_all 0.0744
_refine_ls_R_factor_gt 0.0538
_refine_ls_shift/su_max 0.000
_refine_ls_shift/su_mean 0.000
_refine_ls_structure_factor_coef Fsqd
_refine_ls_weighting_details 'w=1/[\s^2^(Fo^2^)+(0.0532P)^2^+5.2716P] where P=(Fo^2^+2Fc^2^)/3'
_refine_ls_weighting_scheme calc
_refine_ls_wR_factor_gt 0.1263
_refine_ls_wR_factor_ref 0.1369
_reflns_Friedel_coverage 0.000
_reflns_number_gt 2643
_reflns_number_total 3415
_reflns_threshold_expression 'I > 2\s(I)'
_cod_data_source_file c7sc04086e2.cif
_cod_data_source_block 20170104sjt_0m_a
_cod_depositor_comments 'Adding full bibliography for 1547882--1547885.cif.'
_cod_original_cell_volume 3878.2(10)
_cod_database_code 1547885
_shelx_shelxl_version_number 2014/7
_shelx_space_group_comment
;
The symmetry employed for this shelxl refinement is uniquely defined
by the following loop, which should always be used as a source of
symmetry information in preference to the above space-group names.
They are only intended as comments.
;
_shelx_estimated_absorpt_t_min 0.976
_shelx_estimated_absorpt_t_max 0.980

loop_
_space_group_symop_operation_xyz
'x, y, z'
'-x, y, -z+1/2'
'x+1/2, y+1/2, z'
'-x+1/2, y+1/2, -z+1/2'
'-x, -y, -z'
'x, -y, z-1/2'
'-x+1/2, -y+1/2, -z'
'x+1/2, -y+1/2, z-1/2'

loop_
_atom_site_label
_atom_site_type_symbol
_atom_site_fract_x
_atom_site_fract_y
_atom_site_fract_z
_atom_site_U_iso_or_equiv
_atom_site_adp_type
_atom_site_occupancy
_atom_site_site_symmetry_order
_atom_site_calc_flag
_atom_site_refinement_flags_posn
_atom_site_refinement_flags_adp
C1 C 0.37888(12) 0.8238(2) 0.33621(15) 0.0257(6) Uani 1 1 d . .
H1 H 0.4222 0.8414 0.3520 0.031 Uiso 1 1 calc R U
C2 C 0.33011(13) 0.8847(2) 0.26682(16) 0.0330(6) Uani 1 1 d . .
H2A H 0.3408 0.9426 0.2364 0.040 Uiso 1 1 calc R U
C3 C 0.26558(13) 0.8591(3) 0.24305(17) 0.0366(7) Uani 1 1 d . .
H3 H 0.2328 0.9005 0.1970 0.044 Uiso 1 1 calc R U
C4 C 0.24990(12) 0.7720(3) 0.28786(17) 0.0342(7) Uani 1 1 d . .
H4 H 0.2065 0.7533 0.2712 0.041 Uiso 1 1 calc R U
C5 C 0.29844(11) 0.7124(2) 0.35733(16) 0.0274(6) Uani 1 1 d . .
H5 H 0.2874 0.6552 0.3878 0.033 Uiso 1 1 calc R U
C6 C 0.36373(11) 0.7369(2) 0.38222(14) 0.0208(5) Uani 1 1 d . .
C7 C 0.41747(11) 0.6729(2) 0.45836(15) 0.0237(5) Uani 1 1 d . .
H7A H 0.4576 0.6774 0.4556 0.028 Uiso 1 1 calc R U
H7B H 0.4237 0.7222 0.5064 0.028 Uiso 1 1 calc R U
C8 C 0.41234(10) 0.4274(2) 0.42636(14) 0.0196(5) Uani 1 1 d . .
C9 C 0.43412(11) 0.4306(2) 0.36938(14) 0.0247(5) Uani 1 1 d . .
H9 H 0.4444 0.5094 0.3529 0.030 Uiso 1 1 calc R U
C10 C 0.43995(12) 0.3102(3) 0.33777(15) 0.0286(6) Uani 1 1 d . .
H10 H 0.4543 0.3086 0.2990 0.034 Uiso 1 1 calc R U
C11 C 0.42499(12) 0.1929(3) 0.36263(15) 0.0277(6) Uani 1 1 d . .
H11 H 0.4302 0.1137 0.3413 0.033 Uiso 1 1 calc R U
C12 C 0.40209(11) 0.1924(2) 0.41939(14) 0.0229(5) Uani 1 1 d . .
H12 H 0.3914 0.1137 0.4355 0.027 Uiso 1 1 calc R U
C13 C 0.39556(10) 0.3112(2) 0.45133(13) 0.0190(5) Uani 1 1 d . .
C14 C 0.37159(11) 0.3458(2) 0.51096(14) 0.0186(5) Uani 1 1 d . .
H14 H 0.3246 0.3304 0.4844 0.022 Uiso 1 1 calc R U
C15 C 0.38425(11) 0.4950(2) 0.52255(14) 0.0218(5) Uani 1 1 d . .
C16 C 0.40421(10) 0.2744(2) 0.59490(13) 0.0181(5) Uani 1 1 d . .
C17 C 0.38350(11) 0.1299(2) 0.58907(14) 0.0192(5) Uani 1 1 d . .
C18 C 0.42931(13) 0.0347(2) 0.63503(16) 0.0307(6) Uani 1 1 d . .
H18 H 0.4728 0.0580 0.6668 0.037 Uiso 1 1 calc R U
C19 C 0.41030(15) -0.0953(3) 0.6336(2) 0.0423(8) Uani 1 1 d . .
H19 H 0.4413 -0.1584 0.6643 0.051 Uiso 1 1 calc R U
C20 C 0.34604(14) -0.1317(3) 0.58696(19) 0.0389(7) Uani 1 1 d . .
H20 H 0.3336 -0.2187 0.5868 0.047 Uiso 1 1 calc R U
C21 C 0.30040(13) -0.0385(2) 0.54078(16) 0.0291(6) Uani 1 1 d . .
H21 H 0.2571 -0.0625 0.5087 0.035 Uiso 1 1 calc R U
C22 C 0.31915(11) 0.0911(2) 0.54221(14) 0.0232(5) Uani 1 1 d . .
H22 H 0.2879 0.1535 0.5111 0.028 Uiso 1 1 calc R U
C23 C 0.38581(11) 0.3430(2) 0.65437(14) 0.0188(5) Uani 1 1 d . .
C24 C 0.30201(12) 0.4358(2) 0.67215(15) 0.0279(6) Uani 1 1 d . .
H24A H 0.3193 0.3991 0.7263 0.042 Uiso 1 1 calc R U
H24B H 0.2554 0.4377 0.6464 0.042 Uiso 1 1 calc R U
H24C H 0.3182 0.5237 0.6759 0.042 Uiso 1 1 calc R U
N1 N 0.40417(9) 0.53570(18) 0.46830(12) 0.0212(5) Uani 1 1 d . .
O1 O 0.37689(9) 0.56546(16) 0.57047(11) 0.0315(4) Uani 1 1 d . .
O2 O 0.47222(7) 0.28513(16) 0.62645(10) 0.0234(4) Uani 1 1 d . .
H2 H 0.4891 0.3121 0.6739 0.035 Uiso 1 1 calc R U
O3 O 0.42594(8) 0.37778(16) 0.72235(10) 0.0256(4) Uani 1 1 d . .
O4 O 0.32186(7) 0.35539(15) 0.62351(9) 0.0214(4) Uani 1 1 d . .

loop_
_atom_site_aniso_label
_atom_site_aniso_U_11
_atom_site_aniso_U_22
_atom_site_aniso_U_33
_atom_site_aniso_U_23
_atom_site_aniso_U_13
_atom_site_aniso_U_12
C1 0.0254(13) 0.0210(13) 0.0288(14) -0.0001(10) 0.0115(11) -0.0026(10)
C2 0.0427(16) 0.0216(13) 0.0288(14) 0.0050(11) 0.0126(12) 0.0020(11)
C3 0.0346(16) 0.0275(15) 0.0302(15) -0.0011(12) 0.0017(12) 0.0119(11)
C4 0.0181(13) 0.0351(15) 0.0407(16) -0.0093(13) 0.0073(12) 0.0038(11)
C5 0.0269(14) 0.0265(14) 0.0312(14) -0.0045(11) 0.0160(12) -0.0018(10)
C6 0.0243(13) 0.0150(12) 0.0236(13) -0.0033(10) 0.0118(10) 0.0003(9)
C7 0.0255(13) 0.0176(12) 0.0257(13) 0.0006(10) 0.0104(11) -0.0036(9)
C8 0.0149(11) 0.0220(12) 0.0177(12) 0.0025(10) 0.0046(9) 0.0001(9)
C9 0.0220(13) 0.0307(14) 0.0205(12) 0.0063(10) 0.0095(10) 0.0001(10)
C10 0.0257(14) 0.0417(16) 0.0218(13) 0.0003(11) 0.0141(11) 0.0021(11)
C11 0.0309(14) 0.0308(14) 0.0243(13) -0.0061(11) 0.0155(11) 0.0011(11)
C12 0.0231(13) 0.0226(13) 0.0211(13) -0.0030(10) 0.0091(10) -0.0029(9)
C13 0.0165(12) 0.0229(12) 0.0141(11) 0.0001(9) 0.0047(9) -0.0010(9)
C14 0.0187(12) 0.0180(12) 0.0196(12) 0.0005(9) 0.0098(10) -0.0014(9)
C15 0.0226(13) 0.0196(12) 0.0225(13) 0.0023(10) 0.0105(10) 0.0039(9)
C16 0.0141(11) 0.0218(12) 0.0178(12) -0.0012(9) 0.0071(9) -0.0004(9)
C17 0.0229(12) 0.0213(12) 0.0170(12) 0.0001(9) 0.0124(10) 0.0029(9)
C18 0.0267(14) 0.0297(15) 0.0358(15) 0.0076(11) 0.0153(12) 0.0077(10)
C19 0.0489(19) 0.0264(15) 0.061(2) 0.0182(14) 0.0334(16) 0.0186(13)
C20 0.0543(19) 0.0179(14) 0.0594(19) -0.0003(13) 0.0394(16) -0.0004(12)
C21 0.0336(15) 0.0240(13) 0.0343(15) -0.0047(11) 0.0200(12) -0.0060(10)
C22 0.0235(13) 0.0221(13) 0.0231(13) 0.0004(10) 0.0105(10) 0.0011(10)
C23 0.0203(12) 0.0160(12) 0.0177(12) 0.0028(9) 0.0073(10) 0.0002(9)
C24 0.0277(14) 0.0329(14) 0.0270(14) -0.0005(11) 0.0163(11) 0.0084(11)
N1 0.0258(11) 0.0170(10) 0.0218(11) 0.0017(8) 0.0123(9) 0.0000(8)
O1 0.0493(12) 0.0203(9) 0.0362(10) -0.0013(8) 0.0296(9) 0.0022(8)
O2 0.0164(9) 0.0315(10) 0.0211(9) -0.0043(7) 0.0080(7) -0.0016(7)
O3 0.0231(9) 0.0320(10) 0.0186(9) -0.0046(7) 0.0075(7) 0.0014(7)
O4 0.0193(9) 0.0261(9) 0.0203(9) -0.0016(7) 0.0106(7) 0.0031(6)

loop_
_atom_type_symbol
_atom_type_description
_atom_type_scat_dispersion_real
_atom_type_scat_dispersion_imag
_atom_type_scat_source
C C 0.0033 0.0016 'International Tables Vol C Tables 4.2.6.8 and 6.1.1.4'
H H 0.0000 0.0000 'International Tables Vol C Tables 4.2.6.8 and 6.1.1.4'
N N 0.0061 0.0033 'International Tables Vol C Tables 4.2.6.8 and 6.1.1.4'
O O 0.0106 0.0060 'International Tables Vol C Tables 4.2.6.8 and 6.1.1.4'

loop_
_geom_angle_atom_site_label_1
_geom_angle_atom_site_label_2
_geom_angle_atom_site_label_3
_geom_angle
C2 C1 C6 120.8(2)
C2 C1 H1 119.6
C6 C1 H1 119.6
C3 C2 C1 119.9(3)
C3 C2 H2A 120.1
C1 C2 H2A 120.1
C4 C3 C2 119.9(2)
C4 C3 H3 120.1
C2 C3 H3 120.1
C3 C4 C5 120.2(2)
C3 C4 H4 119.9
C5 C4 H4 119.9
C4 C5 C6 120.7(2)
C4 C5 H5 119.6
C6 C5 H5 119.6
C1 C6 C5 118.5(2)
C1 C6 C7 120.1(2)
C5 C6 C7 121.4(2)
N1 C7 C6 113.31(19)
N1 C7 H7A 108.9
C6 C7 H7A 108.9
N1 C7 H7B 108.9
C6 C7 H7B 108.9
H7A C7 H7B 107.7
C9 C8 C13 123.0(2)
C9 C8 N1 127.1(2)
C13 C8 N1 109.97(19)
C8 C9 C10 116.8(2)
C8 C9 H9 121.6
C10 C9 H9 121.6
C11 C10 C9 121.6(2)
C11 C10 H10 119.2
C9 C10 H10 119.2
C10 C11 C12 120.5(2)
C10 C11 H11 119.8
C12 C11 H11 119.8
C13 C12 C11 118.9(2)
C13 C12 H12 120.6
C11 C12 H12 120.6
C12 C13 C8 119.2(2)
C12 C13 C14 132.5(2)
C8 C13 C14 108.20(19)
C13 C14 C15 102.57(18)
C13 C14 C16 116.88(18)
C15 C14 C16 110.66(18)
C13 C14 H14 108.8
C15 C14 H14 108.8
C16 C14 H14 108.8
O1 C15 N1 125.5(2)
O1 C15 C14 126.5(2)
N1 C15 C14 107.91(19)
O2 C16 C17 111.02(17)
O2 C16 C23 108.69(17)
C17 C16 C23 107.23(17)
O2 C16 C14 107.01(18)
C17 C16 C14 113.08(18)
C23 C16 C14 109.74(18)
C22 C17 C18 118.2(2)
C22 C17 C16 121.9(2)
C18 C17 C16 119.8(2)
C19 C18 C17 120.2(2)
C19 C18 H18 119.9
C17 C18 H18 119.9
C20 C19 C18 120.7(2)
C20 C19 H19 119.6
C18 C19 H19 119.6
C21 C20 C19 119.6(2)
C21 C20 H20 120.2
C19 C20 H20 120.2
C20 C21 C22 119.9(2)
C20 C21 H21 120.1
C22 C21 H21 120.1
C21 C22 C17 121.5(2)
C21 C22 H22 119.3
C17 C22 H22 119.3
O3 C23 O4 124.9(2)
O3 C23 C16 122.5(2)
O4 C23 C16 112.61(18)
O4 C24 H24A 109.5
O4 C24 H24B 109.5
H24A C24 H24B 109.5
O4 C24 H24C 109.5
H24A C24 H24C 109.5
H24B C24 H24C 109.5
C15 N1 C8 110.88(18)
C15 N1 C7 123.63(19)
C8 N1 C7 125.45(19)
C16 O2 H2 109.5
C23 O4 C24 114.84(17)

loop_
_geom_bond_atom_site_label_1
_geom_bond_atom_site_label_2
_geom_bond_distance
C1 C2 1.389(3)
C1 C6 1.388(3)
C1 H1 0.9300
C2 C3 1.383(4)
C2 H2A 0.9300
C3 C4 1.381(4)
C3 H3 0.9300
C4 C5 1.382(4)
C4 H4 0.9300
C5 C6 1.394(3)
C5 H5 0.9300
C6 C7 1.514(3)
C7 N1 1.459(3)
C7 H7A 0.9700
C7 H7B 0.9700
C8 C9 1.379(3)
C8 C13 1.393(3)
C8 N1 1.414(3)
C9 C10 1.391(4)
C9 H9 0.9300
C10 C11 1.384(4)
C10 H10 0.9300
C11 C12 1.395(3)
C11 H11 0.9300
C12 C13 1.385(3)
C12 H12 0.9300
C13 C14 1.505(3)
C14 C15 1.540(3)
C14 C16 1.546(3)
C14 H14 0.9800
C15 O1 1.217(3)
C15 N1 1.363(3)
C16 O2 1.415(3)
C16 C17 1.534(3)
C16 C23 1.533(3)
C17 C22 1.388(3)
C17 C18 1.391(3)
C18 C19 1.390(4)
C18 H18 0.9300
C19 C20 1.379(4)
C19 H19 0.9300
C20 C21 1.376(4)
C20 H20 0.9300
C21 C22 1.385(3)
C21 H21 0.9300
C22 H22 0.9300
C23 O3 1.207(3)
C23 O4 1.330(3)
C24 O4 1.451(3)
C24 H24A 0.9600
C24 H24B 0.9600
C24 H24C 0.9600
O2 H2 0.8200
